data_4135584
loop_
_publ_author_name
'Merzlyakova, Elena'
'Wolf, Silke'
'Lebedkin, Sergei'
'Bayarjargal, Lkhamsuren'
'Neumeier, B. Lilli'
'Bartenbach, Daniel'
'Holzer, Christof'
'Klopper, Wim'
'Winkler, Bjoern'
'Kappes, Manfred'
'Feldmann, Claus'

_publ_contact_author
;
      Prof. Dr. Clas Feldmann
      Karlsruhe Institute of Technology (KIT), CS
      Institut fuer Anorganische Chemie (AOC)
      Engesserstr. 15, Geb. 30.45
      76131 Karlsruhe 
      Deutschland
;
_publ_section_title
;
 18-Crown-6 Coordinated Metal Halides with Bright Luminescence and
 Nonlinear Optical Effects.
;
_journal_issue 2
_journal_name_full 'Journal of the American Chemical Society'
_journal_page_first 798
_journal_page_last 804
_journal_paper_doi 10.1021/jacs.0c09454
_journal_volume 143
_journal_year 2021
_chemical_formula_moiety 'C12 H24 Br2 O6 Zn1'
_chemical_formula_sum 'C12 H24 Br2 O6 Zn'
_chemical_formula_weight 489.50
_space_group_crystal_system trigonal
_space_group_IT_number 146
_space_group_name_Hall 'R 3'
_space_group_name_H-M_alt 'R 3 :H'
_atom_sites_solution_hydrogens geom
_atom_sites_solution_primary direct
_audit_creation_date 2019-10-29
_audit_creation_method
;
Olex2 1.2
(compiled 2018.05.29 svn.r3508 for OlexSys, GUI svn.r5506)
;
_cell_angle_alpha 90
_cell_angle_beta 90
_cell_angle_gamma 120
_cell_formula_units_Z 3
_cell_length_a 11.5448(16)
_cell_length_b 11.5448(16)
_cell_length_c 11.934(2)
_cell_measurement_reflns_used 5551
_cell_measurement_temperature 200(2)
_cell_measurement_theta_max 29.6
_cell_measurement_theta_min 2.6
_cell_volume 1377.5(4)
_computing_cell_refinement 'CELL, SELECT (STOE)'
_computing_data_collection 'EXPOSE (STOE)'
_computing_data_reduction 'INTEGRATE (STOE)'
_computing_molecular_graphics 'Olex2 (Dolomanov et al., 2009)'
_computing_publication_material 'Olex2 (Dolomanov et al., 2009)'
_computing_structure_refinement 'ShelXL (Sheldrick, 2015)'
_computing_structure_solution 'ShelXS (Sheldrick, 2008)'
_diffrn_ambient_temperature 200(2)
_diffrn_measured_fraction_theta_full 0.995
_diffrn_measured_fraction_theta_max 0.984
_diffrn_measurement_device_type 'STOE IPDS II'
_diffrn_measurement_method 'image plate'
_diffrn_radiation_type MoK\a
_diffrn_radiation_wavelength 0.71073
_diffrn_reflns_av_R_equivalents 0.0417
_diffrn_reflns_av_unetI/netI 0.0465
_diffrn_reflns_Laue_measured_fraction_full 0.995
_diffrn_reflns_Laue_measured_fraction_max 0.984
_diffrn_reflns_limit_h_max 15
_diffrn_reflns_limit_h_min -15
_diffrn_reflns_limit_k_max 15
_diffrn_reflns_limit_k_min -15
_diffrn_reflns_limit_l_max 16
_diffrn_reflns_limit_l_min -16
_diffrn_reflns_number 4172
_diffrn_reflns_point_group_measured_fraction_full 0.994
_diffrn_reflns_point_group_measured_fraction_max 0.978
_diffrn_reflns_theta_full 25.242
_diffrn_reflns_theta_max 28.983
_diffrn_reflns_theta_min 2.658
_diffrn_source 'fine-focus sealed tube'
_exptl_absorpt_coefficient_mu 5.708
_exptl_absorpt_correction_T_max 0.4449
_exptl_absorpt_correction_T_min 0.3832
_exptl_absorpt_correction_type numerical
_exptl_absorpt_process_details
'(X-RED, Data Reduction Program, Version 1.61.1, Stoe & Cie GmbH, Darmstadt 2014.; X-SHAPE, Crystal Optimisation for Numerical Absorption Correction, Version 2.17, Stoe & Cie GmbH, Darmstadt 2014.)'
_exptl_crystal_colour colourless
_exptl_crystal_density_diffrn 1.770
_exptl_crystal_description cube
_exptl_crystal_F_000 732
_exptl_crystal_size_max 0.075
_exptl_crystal_size_mid 0.055
_exptl_crystal_size_min 0.035
_refine_diff_density_max 0.248
_refine_diff_density_min -0.407
_refine_diff_density_rms 0.065
_refine_ls_abs_structure_details
;
 Refined as an inversion twin.
;
_refine_ls_abs_structure_Flack 0.54(7)
_refine_ls_extinction_coef 0.0005(2)
_refine_ls_extinction_expression Fc^*^=kFc[1+0.001xFc^2^\l^3^/sin(2\q)]^-1/4^
_refine_ls_extinction_method 'SHELXL-2018/3 (Sheldrick 2018)'
_refine_ls_goodness_of_fit_ref 1.010
_refine_ls_hydrogen_treatment constr
_refine_ls_matrix_type full
_refine_ls_number_parameters 72
_refine_ls_number_reflns 1610
_refine_ls_number_restraints 1
_refine_ls_restrained_S_all 1.009
_refine_ls_R_factor_all 0.0574
_refine_ls_R_factor_gt 0.0308
_refine_ls_shift/su_max 0.000
_refine_ls_shift/su_mean 0.000
_refine_ls_structure_factor_coef Fsqd
_refine_ls_weighting_details 'w=1/[\s^2^(Fo^2^)+(0.0183P)^2^+0.9586P] where P=(Fo^2^+2Fc^2^)/3'
_refine_ls_weighting_scheme calc
_refine_ls_wR_factor_gt 0.0468
_refine_ls_wR_factor_ref 0.0527
_reflns_Friedel_coverage 0.988
_reflns_Friedel_fraction_full 0.993
_reflns_Friedel_fraction_max 0.972
_reflns_number_gt 1224
_reflns_number_total 1610
_reflns_threshold_expression 'I > 2\s(I)'
_cod_data_source_file ja0c09454_si_003.cif
_cod_data_source_block ZnBr2(18-crown-6)
_cod_original_cell_volume 1377.5(5)
_cod_original_sg_symbol_H-M 'R 3'
_cod_database_code 4135584
_shelx_shelxl_version_number 2018/3
_shelx_space_group_comment
;
The symmetry employed for this shelxl refinement is uniquely defined
by the following loop, which should always be used as a source of
symmetry information in preference to the above space-group names.
They are only intended as comments.
;
_olex2_refinement_description
;
1. Twinned data refinement
 Scales: 0.46(7)
 0.54(7)
2. Fixed Uiso
 At 1.2 times of:
  All C(H,H) groups
3. Others
 Fixed Sof: Zn1(0.33333)
4.a Secondary CH2 refined with riding coordinates:
 C1(H1A,H1B), C2(H2A,H2B), C3(H3A,H3B), C4(H4A,H4B)
;
_olex2_submission_special_instructions 'No special instructions were received'

loop_
_space_group_symop_operation_xyz
'x, y, z'
'-y, x-y, z'
'-x+y, -x, z'
'x+2/3, y+1/3, z+1/3'
'-y+2/3, x-y+1/3, z+1/3'
'-x+y+2/3, -x+1/3, z+1/3'
'x+1/3, y+2/3, z+2/3'
'-y+1/3, x-y+2/3, z+2/3'
'-x+y+1/3, -x+2/3, z+2/3'

loop_
_atom_site_label
_atom_site_type_symbol
_atom_site_fract_x
_atom_site_fract_y
_atom_site_fract_z
_atom_site_U_iso_or_equiv
_atom_site_adp_type
_atom_site_occupancy
_atom_site_site_symmetry_order
_atom_site_calc_flag
_atom_site_refinement_flags_posn
_atom_site_refinement_flags_adp
_atom_site_refinement_flags_occupancy
_atom_site_disorder_assembly
_atom_site_disorder_group
Br1 Br 0.000000 0.000000 0.14119(9) 0.0349(8) Uani 1 3 d S T P . .
Br2 Br 0.000000 0.000000 -0.23711(8) 0.0320(8) Uani 1 3 d S T P . .
Zn1 Zn -0.0422(17) -0.004(4) -0.0463(9) 0.0535(16) Uani 0.3333 1 d . . . . .
O1 O 0.0360(17) 0.2523(15) -0.0626(12) 0.039(3) Uani 1 1 d . . . . .
O2 O -0.2253(15) 0.0344(15) -0.0330(12) 0.037(3) Uani 1 1 d . . . . .
C1 C -0.0844(19) 0.267(2) -0.0355(15) 0.038(4) Uani 1 1 d . . . . .
H1A H -0.095495 0.268973 0.044996 0.045 Uiso 1 1 calc R . . . .
H1B H -0.073189 0.349929 -0.066938 0.045 Uiso 1 1 calc R . . . .
C2 C -0.205(2) 0.148(2) -0.087(2) 0.039(4) Uani 1 1 d . . . . .
H2A H -0.282920 0.157621 -0.079636 0.047 Uiso 1 1 calc R . . . .
H2B H -0.188750 0.142092 -0.166073 0.047 Uiso 1 1 calc R . . . .
C3 C -0.3388(18) -0.069(2) -0.0671(16) 0.039(4) Uani 1 1 d . . . . .
H3A H -0.337802 -0.077012 -0.147990 0.047 Uiso 1 1 calc R . . . .
H3B H -0.413125 -0.056720 -0.046894 0.047 Uiso 1 1 calc R . . . .
C4 C 0.163(2) 0.356(2) -0.0145(16) 0.035(4) Uani 1 1 d . . . . .
H4A H 0.163648 0.344596 0.066080 0.042 Uiso 1 1 calc R . . . .
H4B H 0.177020 0.443985 -0.030156 0.042 Uiso 1 1 calc R . . . .

loop_
_atom_site_aniso_label
_atom_site_aniso_U_11
_atom_site_aniso_U_22
_atom_site_aniso_U_33
_atom_site_aniso_U_23
_atom_site_aniso_U_13
_atom_site_aniso_U_12
Br1 0.0395(13) 0.0395(13) 0.0257(16) 0.000 0.000 0.0197(6)
Br2 0.0369(12) 0.0369(12) 0.0223(15) 0.000 0.000 0.0184(6)
Zn1 0.040(5) 0.118(6) 0.0218(7) 0.0007(14) -0.0004(10) 0.054(6)
O1 0.048(7) 0.041(6) 0.036(6) 0.002(4) 0.003(5) 0.027(5)
O2 0.042(6) 0.029(6) 0.034(6) 0.000(5) -0.017(4) 0.012(5)
C1 0.038(7) 0.052(8) 0.035(6) -0.004(5) 0.010(5) 0.032(6)
C2 0.037(6) 0.038(7) 0.044(7) -0.007(5) -0.007(5) 0.020(5)
C3 0.038(7) 0.050(8) 0.042(6) 0.004(5) 0.005(5) 0.031(7)
C4 0.042(7) 0.027(7) 0.025(5) 0.000(4) 0.000(5) 0.010(5)

loop_
_atom_type_symbol
_atom_type_description
_atom_type_scat_dispersion_real
_atom_type_scat_dispersion_imag
_atom_type_scat_source
C C 0.0033 0.0016 'International Tables Vol C Tables 4.2.6.8 and 6.1.1.4'
H H 0.0000 0.0000 'International Tables Vol C Tables 4.2.6.8 and 6.1.1.4'
Br Br -0.2901 2.4595 'International Tables Vol C Tables 4.2.6.8 and 6.1.1.4'
O O 0.0106 0.0060 'International Tables Vol C Tables 4.2.6.8 and 6.1.1.4'
Zn Zn 0.2839 1.4301 'International Tables Vol C Tables 4.2.6.8 and 6.1.1.4'

loop_
_geom_angle_atom_site_label_1
_geom_angle_atom_site_label_2
_geom_angle_atom_site_label_3
_geom_angle
_geom_angle_site_symmetry_1
_geom_angle_site_symmetry_3
_geom_angle_publ_flag
Zn1 Br1 Zn1 20.4(2) . 2 ?
Zn1 Br1 Zn1 20.4(2) . 3 ?
Zn1 Br1 Zn1 20.4(2) 2 3 ?
Zn1 Br2 Zn1 20.04(19) 3 2 ?
Zn1 Br2 Zn1 20.04(19) 3 . ?
Zn1 Br2 Zn1 20.04(19) 2 . ?
Br1 Zn1 Br2 156.62(19) . . ?
Br1 Zn1 O1 101.0(10) . 2 ?
Br1 Zn1 O2 97.6(5) . . ?
Br2 Zn1 O1 91.9(9) . 2 ?
Br2 Zn1 O2 105.1(5) . . ?
Zn1 Zn1 Br1 79.81(10) 2 . ?
Zn1 Zn1 Br1 79.81(10) 3 . ?
Zn1 Zn1 Br2 79.98(9) 3 . ?
Zn1 Zn1 Br2 79.98(9) 2 . ?
Zn1 Zn1 Zn1 59.999(2) 3 2 ?
Zn1 Zn1 O1 94(5) 2 2 ?
Zn1 Zn1 O1 154(5) 3 2 ?
Zn1 Zn1 O2 163(5) 2 . ?
Zn1 Zn1 O2 136(5) 3 . ?
O2 Zn1 O1 70.3(9) . 2 ?
C1 O1 Zn1 124.2(12) . 3 ?
C4 O1 Zn1 105.7(13) . 3 ?
C4 O1 C1 115.1(15) . . ?
C2 O2 Zn1 113.6(16) . . ?
C3 O2 Zn1 112.5(14) . . ?
C3 O2 C2 110.0(16) . . ?
C2 C1 O1 106.4(14) . . ?
O2 C2 C1 108.9(18) . . ?
O2 C3 C4 109.5(15) . 2 ?
O1 C4 C3 106.7(16) . 3 ?

loop_
_geom_bond_atom_site_label_1
_geom_bond_atom_site_label_2
_geom_bond_distance
_geom_bond_site_symmetry_2
_geom_bond_publ_flag
Br1 Zn1 2.286(11) . ?
Br1 Zn1 2.286(11) 2 ?
Br1 Zn1 2.286(11) 3 ?
Br2 Zn1 2.324(11) 2 ?
Br2 Zn1 2.324(11) . ?
Br2 Zn1 2.324(11) 3 ?
Zn1 Zn1 0.809(7) 3 ?
Zn1 Zn1 0.809(7) 2 ?
Zn1 O1 2.45(4) 2 ?
Zn1 O2 2.370(18) . ?
O1 C1 1.52(2) . ?
O1 C4 1.47(3) . ?
O2 C2 1.37(3) . ?
O2 C3 1.32(2) . ?
C1 C2 1.51(3) . ?
C3 C4 1.47(3) 2 ?

loop_
_twin_individual_id
_twin_individual_mass_fraction_refined
1 0.46(7)
2 0.54(7)
